data_1556721
loop_
_publ_author_name
'Ho, Hon Eong'
'Pagano, Angela'
'Rossi-Ashton, James A.'
'Donald, James R.'
'Epton, Ryan G.'
'Churchill, Jonathan C.'
'James, Michael J.'
'O'Brien, Peter'
'Taylor, Richard J. K.'
'Unsworth, William P.'

_publ_section_title
;
 Visible-light-induced intramolecular charge transfer in the radical
 spirocyclisation of indole-tethered ynones
;
_journal_issue 5
_journal_name_full 'Chemical Science'
_journal_page_first 1353
_journal_page_last 1360
_journal_paper_doi 10.1039/C9SC05311E
_journal_volume 11
_journal_year 2020
_chemical_absolute_configuration ad
_chemical_formula_moiety 'C24 H19 N O S'
_chemical_formula_sum 'C24 H19 N O S'
_chemical_formula_weight 369.46
_space_group_crystal_system orthorhombic
_space_group_IT_number 19
_space_group_name_Hall 'P 2ac 2ab'
_space_group_name_H-M_alt 'P 21 21 21'
_atom_sites_solution_hydrogens mixed
_atom_sites_solution_primary dual
_audit_creation_date 2018-12-07
_audit_creation_method
;
Olex2 1.2
(compiled 2018.05.29 svn.r3508 for OlexSys, GUI svn.r5506)
;
_audit_update_record
;
2019-08-06 deposited with the CCDC.	2019-12-20 downloaded from the CCDC.
;
_cell_angle_alpha 90
_cell_angle_beta 90
_cell_angle_gamma 90
_cell_formula_units_Z 4
_cell_length_a 5.81156(11)
_cell_length_b 17.5470(3)
_cell_length_c 18.1227(3)
_cell_measurement_reflns_used 4053
_cell_measurement_temperature 110.00(10)
_cell_measurement_theta_max 70.7680
_cell_measurement_theta_min 4.8680
_cell_volume 1848.07(6)
_computing_cell_refinement 'CrysAlisPro 1.171.39.46 (Rigaku OD, 2018)'
_computing_data_collection 'CrysAlisPro 1.171.39.46 (Rigaku OD, 2018)'
_computing_data_reduction 'CrysAlisPro 1.171.39.46 (Rigaku OD, 2018)'
_computing_molecular_graphics 'Olex2 (Dolomanov et al., 2009)'
_computing_publication_material 'Olex2 (Dolomanov et al., 2009)'
_computing_structure_refinement 'ShelXL (Sheldrick, 2015)'
_computing_structure_solution 'ShelXT (Sheldrick, 2015)'
_diffrn_ambient_environment N~2~
_diffrn_ambient_temperature 110.00(10)
_diffrn_detector 'CCD plate'
_diffrn_detector_area_resol_mean 16.1450
_diffrn_detector_type Eos
_diffrn_measured_fraction_theta_full 1.000
_diffrn_measured_fraction_theta_max 1.000
_diffrn_measurement_details
;
List of Runs (angles in degrees, time in seconds):

  # Type    Start    End  Width  t~exp~   \w     \q     \k     \f   Frames
#--------------------------------------------------------------------------
  1  \w     -8.00  41.00   1.00    2.00    --    0.00  57.00  30.00   49
  2  \w      9.00  58.00   1.00    2.00    --    0.00  74.00  50.00   49
  3  \w     -7.00  83.00   1.00    8.00    --   54.00 -77.00  90.00   90
  4  \w     23.00  65.00   1.00    8.00    --   54.00-125.00  90.00   42
  5  \w     28.00 124.00   1.00    8.00    --   54.00  77.00-150.00   96
  6  \w     55.00 109.00   1.00    8.00    --   54.00-125.00 -90.00   54
  7  \w     38.00 109.00   1.00   16.00    --  108.00 -77.00  30.00   71
  8  \w     82.00 136.00   1.00   16.00    --  108.00  37.00 -90.00   54
  9  \w     46.00 129.00   1.00   16.00    --  108.00 -37.00  30.00   83
 10  \w     54.00 115.00   1.00   16.00    --  108.00 -50.00 120.00   61
 11  \w     38.00  88.00   1.00   16.00    --  108.00-111.00 -90.00   50
 12  \w     57.00 110.00   1.00   16.00    --  108.00-111.00 -30.00   53
 13  \w     87.00 149.00   1.00   16.00    --  108.00  63.00 -30.00   62
 14  \w    127.00 153.00   1.00   16.00    --  108.00 111.00 150.00   26
;
_diffrn_measurement_device 'four-circle diffractometer'
_diffrn_measurement_device_type 'SuperNova, Dual, Cu at home/near, Eos'
_diffrn_measurement_method '\w scans'
_diffrn_orient_matrix_type 'CrysAlisPro convention (1999,Acta A55,543-557)'
_diffrn_orient_matrix_UB_11 0.1423156000
_diffrn_orient_matrix_UB_12 -0.0250005000
_diffrn_orient_matrix_UB_13 0.0675627000
_diffrn_orient_matrix_UB_21 -0.0563949000
_diffrn_orient_matrix_UB_22 -0.0839347000
_diffrn_orient_matrix_UB_23 -0.0167141000
_diffrn_orient_matrix_UB_31 0.2164658000
_diffrn_orient_matrix_UB_32 -0.0056049000
_diffrn_orient_matrix_UB_33 -0.0488501000
_diffrn_radiation_monochromator mirror
_diffrn_radiation_probe x-ray
_diffrn_radiation_type CuK\a
_diffrn_radiation_wavelength 1.54184
_diffrn_reflns_av_R_equivalents 0.0228
_diffrn_reflns_av_unetI/netI 0.0317
_diffrn_reflns_Laue_measured_fraction_full 1.000
_diffrn_reflns_Laue_measured_fraction_max 1.000
_diffrn_reflns_limit_h_max 6
_diffrn_reflns_limit_h_min -6
_diffrn_reflns_limit_k_max 19
_diffrn_reflns_limit_k_min -20
_diffrn_reflns_limit_l_max 16
_diffrn_reflns_limit_l_min -21
_diffrn_reflns_number 6650
_diffrn_reflns_point_group_measured_fraction_full 0.980
_diffrn_reflns_point_group_measured_fraction_max 0.980
_diffrn_reflns_theta_full 67.002
_diffrn_reflns_theta_max 67.002
_diffrn_reflns_theta_min 3.506
_diffrn_source 'micro-focus sealed X-ray tube'
_diffrn_source_type 'SuperNova (Cu) X-ray Source'
_exptl_absorpt_coefficient_mu 1.649
_exptl_absorpt_correction_T_max 1.000
_exptl_absorpt_correction_T_min 0.736
_exptl_absorpt_correction_type gaussian
_exptl_absorpt_process_details
;
CrysAlisPro 1.171.39.46 (Rigaku Oxford Diffraction, 2018)
Numerical absorption correction based on gaussian integration over
			a multifaceted crystal model
Empirical absorption correction using spherical harmonics,
 implemented in SCALE3 ABSPACK scaling algorithm.
;
_exptl_crystal_colour 'clear light yellow'
_exptl_crystal_colour_lustre clear
_exptl_crystal_colour_modifier light
_exptl_crystal_colour_primary yellow
_exptl_crystal_density_diffrn 1.328
_exptl_crystal_description plate
_exptl_crystal_F_000 776
_exptl_crystal_recrystallization_method 'From dichloromethane/hexane'
_exptl_crystal_size_max 0.161
_exptl_crystal_size_mid 0.071
_exptl_crystal_size_min 0.035
_refine_diff_density_max 0.188
_refine_diff_density_min -0.188
_refine_diff_density_rms 0.035
_refine_ls_abs_structure_details
;
 Flack x determined using 1220 quotients [(I+)-(I-)]/[(I+)+(I-)]
 (Parsons, Flack and Wagner, Acta Cryst. B69 (2013) 249-259).
;
_refine_ls_abs_structure_Flack -0.016(10)
_refine_ls_extinction_method none
_refine_ls_goodness_of_fit_ref 1.046
_refine_ls_hydrogen_treatment mixed
_refine_ls_matrix_type full
_refine_ls_number_parameters 248
_refine_ls_number_reflns 3220
_refine_ls_number_restraints 0
_refine_ls_restrained_S_all 1.046
_refine_ls_R_factor_all 0.0285
_refine_ls_R_factor_gt 0.0273
_refine_ls_shift/su_max 0.000
_refine_ls_shift/su_mean 0.000
_refine_ls_structure_factor_coef Fsqd
_refine_ls_weighting_details 'w=1/[\s^2^(Fo^2^)+(0.0327P)^2^+0.3713P] where P=(Fo^2^+2Fc^2^)/3'
_refine_ls_weighting_scheme calc
_refine_ls_wR_factor_gt 0.0676
_refine_ls_wR_factor_ref 0.0684
_reflns_Friedel_coverage 0.674
_reflns_Friedel_fraction_full 0.952
_reflns_Friedel_fraction_max 0.952
_reflns_number_gt 3120
_reflns_number_total 3220
_reflns_threshold_expression 'I > 2\s(I)'
_cod_data_source_file c9sc05311e2.cif
_cod_data_source_block rjkt1805
_cod_depositor_comments
;Adding full bibliography for 1556719--1556723.cif.

 Adding full bibliography for 1556719--1556723.cif.
;
_cod_database_code 1556721
_shelx_shelxl_version_number 2018/3
_chemical_oxdiff_formula 'C24 H19 N1 O1 S1'
_chemical_oxdiff_usercomment 'Hon Eong Ho heh-APG-47A'
_shelx_space_group_comment
;
The symmetry employed for this shelxl refinement is uniquely defined
by the following loop, which should always be used as a source of
symmetry information in preference to the above space-group names.
They are only intended as comments.
;
_reflns_odcompleteness_completeness 99.90
_reflns_odcompleteness_iscentric 1
_reflns_odcompleteness_theta 66.97
_olex2_refinement_description
;
1. Fixed Uiso
 At 1.2 times of:
  All C(H) groups, All C(H,H) groups
2.a Secondary CH2 refined with riding coordinates:
 C3(H3A,H3B), C6(H6A,H6B)
2.b Aromatic/amide H refined with riding coordinates:
 C8(H8), C9(H9), C10(H10), C11(H11), C14(H14), C15(H15), C16(H16), C17(H17),
 C18(H18), C20(H20), C21(H21), C22(H22), C23(H23), C24(H24)
;
_olex2_date_sample_data_collection 2018-12-05
_olex2_date_sample_submission 2018-11-28
_olex2_exptl_crystal_mounting_method 'oil on 200 micrometre micromount'
_olex2_submission_original_sample_id heh-AIG47
_olex2_submission_special_instructions 'No special instructions were received'
_oxdiff_exptl_absorpt_empirical_details
;
Empirical correction (ABSPACK) includes:
- Absorption correction using spherical harmonics
- Frame scaling
;
_oxdiff_exptl_absorpt_empirical_full_max 1.761
_oxdiff_exptl_absorpt_empirical_full_min 0.893

loop_
_space_group_symop_operation_xyz
'x, y, z'
'-x+1/2, -y, z+1/2'
'-x, y+1/2, -z+1/2'
'x+1/2, -y+1/2, -z'

loop_
_atom_site_label
_atom_site_type_symbol
_atom_site_fract_x
_atom_site_fract_y
_atom_site_fract_z
_atom_site_U_iso_or_equiv
_atom_site_adp_type
_atom_site_occupancy
_atom_site_site_symmetry_order
_atom_site_calc_flag
_atom_site_refinement_flags_posn
C1 C 0.6749(4) 0.31202(12) 0.23041(12) 0.0162(4) Uani 1 1 d .
C2 C 0.8196(4) 0.25345(12) 0.26631(12) 0.0176(5) Uani 1 1 d .
C3 C 0.7415(4) 0.24786(12) 0.34570(12) 0.0178(5) Uani 1 1 d .
H3A H 0.872417 0.248804 0.378871 0.021 Uiso 1 1 calc R
H3B H 0.656012 0.201118 0.353828 0.021 Uiso 1 1 calc R
C4 C 0.5855(4) 0.31841(12) 0.35838(12) 0.0155(4) Uani 1 1 d .
C5 C 0.5502(4) 0.35073(12) 0.28063(12) 0.0152(5) Uani 1 1 d .
C6 C 0.3557(4) 0.29793(14) 0.39647(12) 0.0197(5) Uani 1 1 d .
H6A H 0.235279 0.333396 0.382545 0.024 Uiso 1 1 calc R
H6B H 0.307657 0.246658 0.383713 0.024 Uiso 1 1 calc R
C7 C 0.6934(4) 0.37096(12) 0.41589(11) 0.0165(4) Uani 1 1 d .
C8 C 0.8796(4) 0.41864(13) 0.41103(13) 0.0200(5) Uani 1 1 d .
H8 H 0.950145 0.427593 0.365782 0.024 Uiso 1 1 calc R
C9 C 0.9620(5) 0.45362(14) 0.47517(16) 0.0277(6) Uani 1 1 d .
H9 H 1.090003 0.485355 0.472917 0.033 Uiso 1 1 calc R
C10 C 0.8529(5) 0.44099(14) 0.54213(14) 0.0302(6) Uani 1 1 d .
H10 H 0.909488 0.464254 0.584517 0.036 Uiso 1 1 calc R
C11 C 0.6597(5) 0.39402(14) 0.54708(13) 0.0275(6) Uani 1 1 d .
H11 H 0.584625 0.386859 0.591862 0.033 Uiso 1 1 calc R
C12 C 0.5825(4) 0.35823(13) 0.48332(13) 0.0214(5) Uani 1 1 d .
C13 C 0.3925(4) 0.41519(13) 0.26563(12) 0.0165(4) Uani 1 1 d .
C14 C 0.2251(4) 0.40888(13) 0.21061(13) 0.0213(5) Uani 1 1 d .
H14 H 0.214386 0.364325 0.183044 0.026 Uiso 1 1 calc R
C15 C 0.0748(5) 0.46869(14) 0.19684(14) 0.0260(6) Uani 1 1 d .
H15 H -0.035487 0.463928 0.159946 0.031 Uiso 1 1 calc R
C16 C 0.0876(5) 0.53552(14) 0.23760(14) 0.0249(5) Uani 1 1 d .
H16 H -0.013916 0.575379 0.228348 0.030 Uiso 1 1 calc R
C17 C 0.2529(5) 0.54218(13) 0.29214(13) 0.0244(5) Uani 1 1 d .
H17 H 0.263416 0.587025 0.319288 0.029 Uiso 1 1 calc R
C18 C 0.4030(4) 0.48275(13) 0.30672(13) 0.0202(5) Uani 1 1 d .
H18 H 0.511635 0.487718 0.344095 0.024 Uiso 1 1 calc R
C19 C 0.6217(4) 0.23841(12) 0.09966(12) 0.0165(5) Uani 1 1 d .
C20 C 0.4153(4) 0.20382(13) 0.11927(12) 0.0196(5) Uani 1 1 d .
H20 H 0.320816 0.225842 0.154781 0.024 Uiso 1 1 calc R
C21 C 0.3517(4) 0.13620(13) 0.08539(13) 0.0216(5) Uani 1 1 d .
H21 H 0.215188 0.112331 0.098879 0.026 Uiso 1 1 calc R
C22 C 0.4906(5) 0.10385(14) 0.03142(13) 0.0231(5) Uani 1 1 d .
H22 H 0.446027 0.058896 0.008293 0.028 Uiso 1 1 calc R
C23 C 0.6961(5) 0.13892(13) 0.01217(12) 0.0211(5) Uani 1 1 d .
H23 H 0.789077 0.117537 -0.024120 0.025 Uiso 1 1 calc R
C24 C 0.7633(4) 0.20578(13) 0.04692(12) 0.0180(5) Uani 1 1 d .
H24 H 0.902762 0.228586 0.034848 0.022 Uiso 1 1 calc R
N1 N 0.4080(4) 0.30385(12) 0.47546(11) 0.0237(4) Uani 1 1 d .
H1 H 0.289(6) 0.3105(19) 0.5029(19) 0.044(9) Uiso 1 1 d .
O1 O 0.9762(3) 0.21771(10) 0.23862(9) 0.0246(4) Uani 1 1 d .
S1 S 0.70125(10) 0.32960(3) 0.13533(3) 0.01984(14) Uani 1 1 d .

loop_
_atom_site_aniso_label
_atom_site_aniso_U_11
_atom_site_aniso_U_22
_atom_site_aniso_U_33
_atom_site_aniso_U_23
_atom_site_aniso_U_13
_atom_site_aniso_U_12
C1 0.0172(11) 0.0148(10) 0.0167(10) 0.0005(8) -0.0002(9) -0.0042(9)
C2 0.0181(12) 0.0144(10) 0.0203(11) -0.0020(8) 0.0020(10) -0.0027(9)
C3 0.0187(12) 0.0147(10) 0.0198(11) 0.0011(8) 0.0000(9) 0.0010(9)
C4 0.0141(10) 0.0161(10) 0.0164(10) -0.0001(8) -0.0014(9) 0.0000(8)
C5 0.0145(11) 0.0140(10) 0.0172(11) -0.0009(8) -0.0005(8) -0.0039(8)
C6 0.0170(12) 0.0223(11) 0.0199(11) 0.0027(9) 0.0018(9) 0.0003(9)
C7 0.0184(11) 0.0154(10) 0.0155(10) -0.0003(8) -0.0014(9) 0.0054(9)
C8 0.0158(11) 0.0189(11) 0.0254(12) 0.0002(9) -0.0011(9) 0.0042(9)
C9 0.0250(13) 0.0202(12) 0.0380(15) -0.0051(10) -0.0092(11) 0.0026(10)
C10 0.0420(17) 0.0238(12) 0.0248(13) -0.0080(10) -0.0121(12) 0.0102(12)
C11 0.0438(17) 0.0231(12) 0.0157(11) 0.0000(9) -0.0007(11) 0.0082(12)
C12 0.0262(12) 0.0183(11) 0.0195(11) 0.0032(9) 0.0012(10) 0.0080(10)
C13 0.0171(11) 0.0158(11) 0.0164(10) 0.0021(8) 0.0005(9) -0.0006(9)
C14 0.0244(13) 0.0165(10) 0.0230(11) -0.0014(9) -0.0043(10) -0.0022(10)
C15 0.0255(14) 0.0215(12) 0.0309(13) 0.0024(10) -0.0135(11) -0.0007(11)
C16 0.0265(13) 0.0168(11) 0.0314(13) 0.0041(10) -0.0081(11) 0.0039(10)
C17 0.0318(15) 0.0161(11) 0.0252(12) -0.0021(9) -0.0058(10) 0.0018(10)
C18 0.0226(12) 0.0193(12) 0.0187(11) 0.0001(9) -0.0054(10) 0.0004(10)
C19 0.0201(12) 0.0158(10) 0.0135(10) 0.0016(8) -0.0018(9) -0.0009(9)
C20 0.0179(11) 0.0221(11) 0.0188(11) 0.0023(9) 0.0033(9) 0.0033(9)
C21 0.0163(12) 0.0205(11) 0.0280(12) 0.0059(10) -0.0047(9) -0.0034(9)
C22 0.0294(13) 0.0165(11) 0.0236(12) -0.0006(9) -0.0092(10) -0.0004(10)
C23 0.0272(12) 0.0196(11) 0.0164(10) -0.0005(9) 0.0016(10) 0.0057(11)
C24 0.0163(11) 0.0214(11) 0.0163(10) 0.0039(9) -0.0004(9) 0.0009(9)
N1 0.0262(11) 0.0266(11) 0.0184(10) 0.0039(8) 0.0081(9) 0.0002(9)
O1 0.0235(9) 0.0218(8) 0.0284(9) -0.0012(7) 0.0079(7) 0.0039(7)
S1 0.0281(3) 0.0168(3) 0.0147(2) 0.0000(2) 0.0026(2) -0.0048(2)

loop_
_atom_type_symbol
_atom_type_description
_atom_type_scat_dispersion_real
_atom_type_scat_dispersion_imag
_atom_type_scat_source
C C 0.0181 0.0091 'International Tables Vol C Tables 4.2.6.8 and 6.1.1.4'
H H 0.0000 0.0000 'International Tables Vol C Tables 4.2.6.8 and 6.1.1.4'
N N 0.0311 0.0180 'International Tables Vol C Tables 4.2.6.8 and 6.1.1.4'
O O 0.0492 0.0322 'International Tables Vol C Tables 4.2.6.8 and 6.1.1.4'
S S 0.3331 0.5567 'International Tables Vol C Tables 4.2.6.8 and 6.1.1.4'

loop_
_exptl_crystal_face_index_h
_exptl_crystal_face_index_k
_exptl_crystal_face_index_l
_exptl_crystal_face_perp_dist
0 -1 0 0.0176
0 1 0 0.0176
0 0 1 0.0489
0 0 -1 0.0221
1 0 -1 0.0689
-1 0 5 0.0526
3 0 5 0.0806
-4 1 -3 0.0750

loop_
_geom_angle_atom_site_label_1
_geom_angle_atom_site_label_2
_geom_angle_atom_site_label_3
_geom_angle
C2 C1 S1 120.27(17)
C5 C1 C2 111.04(19)
C5 C1 S1 128.37(17)
C1 C2 C3 107.05(19)
O1 C2 C1 127.1(2)
O1 C2 C3 125.8(2)
C2 C3 H3A 110.7
C2 C3 H3B 110.7
C2 C3 C4 105.34(18)
H3A C3 H3B 108.8
C4 C3 H3A 110.7
C4 C3 H3B 110.7
C5 C4 C3 103.73(17)
C5 C4 C6 112.40(18)
C6 C4 C3 112.67(18)
C7 C4 C3 110.05(18)
C7 C4 C5 117.34(18)
C7 C4 C6 100.99(18)
C1 C5 C4 111.25(19)
C1 C5 C13 126.4(2)
C13 C5 C4 122.29(19)
C4 C6 H6A 111.0
C4 C6 H6B 111.0
H6A C6 H6B 109.0
N1 C6 C4 103.91(18)
N1 C6 H6A 111.0
N1 C6 H6B 111.0
C8 C7 C4 130.5(2)
C8 C7 C12 121.1(2)
C12 C7 C4 108.1(2)
C7 C8 H8 120.5
C7 C8 C9 119.0(2)
C9 C8 H8 120.5
C8 C9 H9 120.0
C10 C9 C8 120.0(2)
C10 C9 H9 120.0
C9 C10 H10 119.4
C9 C10 C11 121.2(2)
C11 C10 H10 119.4
C10 C11 H11 120.9
C12 C11 C10 118.2(2)
C12 C11 H11 120.9
C11 C12 C7 120.3(2)
C11 C12 N1 128.8(2)
N1 C12 C7 110.7(2)
C14 C13 C5 120.1(2)
C14 C13 C18 118.5(2)
C18 C13 C5 121.4(2)
C13 C14 H14 119.8
C15 C14 C13 120.4(2)
C15 C14 H14 119.8
C14 C15 H15 119.7
C16 C15 C14 120.6(2)
C16 C15 H15 119.7
C15 C16 H16 120.4
C17 C16 C15 119.2(2)
C17 C16 H16 120.4
C16 C17 H17 119.7
C16 C17 C18 120.7(2)
C18 C17 H17 119.7
C13 C18 H18 119.7
C17 C18 C13 120.5(2)
C17 C18 H18 119.7
C20 C19 S1 121.43(18)
C24 C19 C20 120.6(2)
C24 C19 S1 117.80(17)
C19 C20 H20 120.3
C21 C20 C19 119.4(2)
C21 C20 H20 120.3
C20 C21 H21 119.8
C20 C21 C22 120.5(2)
C22 C21 H21 119.8
C21 C22 H22 120.1
C23 C22 C21 119.7(2)
C23 C22 H22 120.1
C22 C23 H23 119.9
C24 C23 C22 120.2(2)
C24 C23 H23 119.9
C19 C24 C23 119.7(2)
C19 C24 H24 120.1
C23 C24 H24 120.1
C6 N1 H1 114(2)
C12 N1 C6 107.32(19)
C12 N1 H1 116(2)
C1 S1 C19 100.08(10)

loop_
_geom_bond_atom_site_label_1
_geom_bond_atom_site_label_2
_geom_bond_distance
C1 C2 1.479(3)
C1 C5 1.347(3)
C1 S1 1.757(2)
C2 C3 1.512(3)
C2 O1 1.214(3)
C3 H3A 0.9700
C3 H3B 0.9700
C3 C4 1.552(3)
C4 C5 1.533(3)
C4 C6 1.545(3)
C4 C7 1.527(3)
C5 C13 1.481(3)
C6 H6A 0.9700
C6 H6B 0.9700
C6 N1 1.467(3)
C7 C8 1.371(3)
C7 C12 1.400(3)
C8 H8 0.9300
C8 C9 1.399(4)
C9 H9 0.9300
C9 C10 1.387(4)
C10 H10 0.9300
C10 C11 1.396(4)
C11 H11 0.9300
C11 C12 1.390(3)
C12 N1 1.399(3)
C13 C14 1.397(3)
C13 C18 1.401(3)
C14 H14 0.9300
C14 C15 1.388(4)
C15 H15 0.9300
C15 C16 1.388(4)
C16 H16 0.9300
C16 C17 1.384(4)
C17 H17 0.9300
C17 C18 1.385(3)
C18 H18 0.9300
C19 C20 1.391(3)
C19 C24 1.385(3)
C19 S1 1.787(2)
C20 H20 0.9300
C20 C21 1.386(3)
C21 H21 0.9300
C21 C22 1.389(4)
C22 H22 0.9300
C22 C23 1.388(4)
C23 H23 0.9300
C23 C24 1.388(3)
C24 H24 0.9300
N1 H1 0.86(4)

loop_
_exptl_oxdiff_crystal_face_indexfrac_h
_exptl_oxdiff_crystal_face_indexfrac_k
_exptl_oxdiff_crystal_face_indexfrac_l
_exptl_oxdiff_crystal_face_x
_exptl_oxdiff_crystal_face_y
_exptl_oxdiff_crystal_face_z
0.0000 -1.0001 -0.0001 0.0250 0.0839 0.0056
-0.0000 1.0001 0.0001 -0.0250 -0.0839 -0.0056
0.0001 -0.0002 0.9999 0.0676 -0.0167 -0.0488
-0.0001 0.0002 -0.9999 -0.0676 0.0167 0.0488
1.0000 -0.0002 -1.0004 0.0747 -0.0397 0.2653
-0.9997 -0.0007 4.9998 0.1955 -0.0271 -0.4606
3.0004 -0.0025 4.9978 0.7647 -0.2525 0.4053
-4.0003 1.0025 -2.9974 -0.7969 0.1915 -0.7251
